data_4035806
loop_
_publ_author_name
'Savoldelli, Andrea'
'Meng, Qianli'
'Paolesse, Roberto'
'Fronczek, Frank R.'
'Smith, Kevin M.'
'Vicente, M Gra\,ca H'

_publ_section_title
;
 Tetrafluorobenzo-Fused BODIPY: A Platform for Regioselective Synthesis of
 BODIPY Dye Derivatives.
;
_journal_issue 12
_journal_name_full 'The Journal of organic chemistry'
_journal_page_first 6498
_journal_page_last 6507
_journal_paper_doi 10.1021/acs.joc.8b00789
_journal_volume 83
_journal_year 2018
_chemical_formula_moiety 'C42 H26 B2 F12 N6'
_chemical_formula_sum 'C42 H26 B2 F12 N6'
_chemical_formula_weight 991.70
_space_group_crystal_system monoclinic
_space_group_IT_number 15
_space_group_name_Hall '-C 2yc'
_space_group_name_H-M_alt 'C 1 2/c 1'
_atom_sites_solution_hydrogens mixed
_audit_creation_method SHELXL-2014/7
_cell_angle_alpha 90
_cell_angle_beta 100.347(4)
_cell_angle_gamma 90
_cell_formula_units_Z 4
_cell_length_a 22.7561(11)
_cell_length_b 9.3087(4)
_cell_length_c 20.1701(9)
_cell_measurement_reflns_used 7176
_cell_measurement_temperature 110.0(5)
_cell_measurement_theta_max 26.13
_cell_measurement_theta_min 2.37
_cell_volume 4203.1(3)
_computing_cell_refinement 'Bruker SAINT'
_computing_data_collection 'Bruker APEX3'
_computing_data_reduction 'Bruker SAINT'
_computing_structure_refinement 'SHELXL-2014/7 (Sheldrick, 2014)'
_computing_structure_solution 'SHELXS-97 (Sheldrick, 2008)'
_diffrn_ambient_temperature 110.0(5)
_diffrn_measured_fraction_theta_full 1.000
_diffrn_measured_fraction_theta_max 0.999
_diffrn_measurement_device_type 'Bruker Kappa APEX-II DUO'
_diffrn_measurement_method '\f and \w scans'
_diffrn_radiation_monochromator 'TRIUMPH curved graphite'
_diffrn_radiation_source 'fine-focus sealed tube'
_diffrn_radiation_type MoK\a
_diffrn_radiation_wavelength 0.71073
_diffrn_reflns_av_R_equivalents 0.0334
_diffrn_reflns_av_unetI/netI 0.0291
_diffrn_reflns_Laue_measured_fraction_full 1.000
_diffrn_reflns_Laue_measured_fraction_max 0.999
_diffrn_reflns_limit_h_max 28
_diffrn_reflns_limit_h_min -28
_diffrn_reflns_limit_k_max 11
_diffrn_reflns_limit_k_min -11
_diffrn_reflns_limit_l_max 25
_diffrn_reflns_limit_l_min -25
_diffrn_reflns_number 27469
_diffrn_reflns_point_group_measured_fraction_full 1.000
_diffrn_reflns_point_group_measured_fraction_max 0.999
_diffrn_reflns_theta_full 25.000
_diffrn_reflns_theta_max 26.421
_diffrn_reflns_theta_min 1.819
_exptl_absorpt_coefficient_mu 0.314
_exptl_absorpt_correction_T_max 0.981
_exptl_absorpt_correction_T_min 0.916
_exptl_absorpt_correction_type multi-scan
_exptl_absorpt_process_details 'SADABS (Sheldrick, 2004)'
_exptl_crystal_colour 'dark blue'
_exptl_crystal_density_diffrn 1.567
_exptl_crystal_description fragment
_exptl_crystal_F_000 2004
_exptl_crystal_size_max 0.250
_exptl_crystal_size_mid 0.180
_exptl_crystal_size_min 0.060
_platon_squeeze_details
;
The 248 electrons removed by SQUEEZE correspond approximately to
six molecules of disordered dichloromethane per unit cell, or 1.5
per main molecule. This solvent is included in the formula weight,
density, etc., but is not in the formula nor model.
;
_refine_diff_density_max 0.266
_refine_diff_density_min -0.191
_refine_diff_density_rms 0.042
_refine_ls_extinction_method none
_refine_ls_goodness_of_fit_ref 1.048
_refine_ls_hydrogen_treatment mixed
_refine_ls_matrix_type full
_refine_ls_number_parameters 285
_refine_ls_number_reflns 4336
_refine_ls_number_restraints 0
_refine_ls_restrained_S_all 1.048
_refine_ls_R_factor_all 0.0611
_refine_ls_R_factor_gt 0.0424
_refine_ls_shift/su_max 0.001
_refine_ls_shift/su_mean 0.000
_refine_ls_structure_factor_coef Fsqd
_refine_ls_weighting_details 'w=1/[\s^2^(Fo^2^)+(0.0427P)^2^+3.7724P] where P=(Fo^2^+2Fc^2^)/3'
_refine_ls_weighting_scheme calc
_refine_ls_wR_factor_gt 0.0969
_refine_ls_wR_factor_ref 0.1032
_reflns_Friedel_coverage 0.000
_reflns_number_gt 3333
_reflns_number_total 4336
_reflns_threshold_expression 'I > 2\s(I)'
_cod_data_source_file jo8b00789_si_001.cif
_cod_data_source_block Compound6
_cod_original_sg_symbol_H-M 'C 2/c'
_cod_database_code 4035806
_shelx_shelxl_version_number 2014/7
_shelx_space_group_comment
;
The symmetry employed for this shelxl refinement is uniquely defined
by the following loop, which should always be used as a source of
symmetry information in preference to the above space-group names.
They are only intended as comments.
;
_shelx_estimated_absorpt_t_min 0.926
_shelx_estimated_absorpt_t_max 0.981

loop_
_space_group_symop_operation_xyz
'x, y, z'
'-x, y, -z+1/2'
'x+1/2, y+1/2, z'
'-x+1/2, y+1/2, -z+1/2'
'-x, -y, -z'
'x, -y, z-1/2'
'-x+1/2, -y+1/2, -z'
'x+1/2, -y+1/2, z-1/2'

loop_
_atom_site_label
_atom_site_type_symbol
_atom_site_fract_x
_atom_site_fract_y
_atom_site_fract_z
_atom_site_U_iso_or_equiv
_atom_site_adp_type
_atom_site_occupancy
_atom_site_site_symmetry_order
_atom_site_calc_flag
_atom_site_refinement_flags_posn
_atom_site_refinement_flags_adp
F1 F 0.56123(5) 0.76565(12) 0.30357(5) 0.0350(3) Uani 1 1 d . .
F2 F 0.60702(4) 0.58321(13) 0.36673(5) 0.0376(3) Uani 1 1 d . .
F3 F 0.44814(5) 0.72612(12) 0.58216(5) 0.0318(3) Uani 1 1 d . .
F4 F 0.48872(5) 0.92487(12) 0.67816(5) 0.0383(3) Uani 1 1 d . .
F5 F 0.57586(5) 1.10766(12) 0.66240(5) 0.0406(3) Uani 1 1 d . .
F6 F 0.62754(5) 1.09791(11) 0.55279(5) 0.0346(3) Uani 1 1 d . .
N1 N 0.49993(6) 0.57242(15) 0.33479(6) 0.0188(3) Uani 1 1 d . .
N2 N 0.54942(6) 0.74979(15) 0.41938(7) 0.0210(3) Uani 1 1 d . .
N3 N 0.62720(7) 0.91285(17) 0.41698(8) 0.0281(4) Uani 1 1 d . .
C1 C 0.48278(7) 0.49338(18) 0.27773(8) 0.0199(3) Uani 1 1 d . .
C2 C 0.43192(8) 0.41366(18) 0.28281(8) 0.0226(4) Uani 1 1 d . .
C3 C 0.41732(7) 0.44498(18) 0.34590(8) 0.0215(4) Uani 1 1 d . .
C4 C 0.45969(7) 0.54354(18) 0.37717(8) 0.0194(3) Uani 1 1 d . .
C5 C 0.46515(7) 0.61221(18) 0.44003(8) 0.0207(4) Uani 1 1 d . .
H5 H 0.4380 0.5883 0.4690 0.025 Uiso 1 1 calc R U
C6 C 0.50821(7) 0.71189(18) 0.46039(8) 0.0203(4) Uani 1 1 d . .
C7 C 0.52132(7) 0.80064(18) 0.51937(8) 0.0224(4) Uani 1 1 d . .
C8 C 0.49415(8) 0.81118(19) 0.57540(8) 0.0246(4) Uani 1 1 d . .
C9 C 0.51426(9) 0.9124(2) 0.62375(8) 0.0287(4) Uani 1 1 d . .
C10 C 0.55977(9) 1.0060(2) 0.61580(8) 0.0296(4) Uani 1 1 d . .
C11 C 0.58667(8) 0.99843(19) 0.56008(9) 0.0265(4) Uani 1 1 d . .
C12 C 0.56908(8) 0.89244(19) 0.51215(8) 0.0232(4) Uani 1 1 d . .
C13 C 0.58570(7) 0.85426(19) 0.44792(8) 0.0233(4) Uani 1 1 d . .
C14 C 0.39893(8) 0.3130(2) 0.23127(9) 0.0322(4) Uani 1 1 d . .
H14A H 0.4180 0.3123 0.1914 0.048 Uiso 1 1 calc R U
H14B H 0.3574 0.3449 0.2184 0.048 Uiso 1 1 calc R U
H14C H 0.3998 0.2159 0.2502 0.048 Uiso 1 1 calc R U
C15 C 0.36602(8) 0.3845(2) 0.37378(9) 0.0285(4) Uani 1 1 d . .
H15A H 0.3716 0.4044 0.4222 0.043 Uiso 1 1 calc R U
H15B H 0.3640 0.2805 0.3664 0.043 Uiso 1 1 calc R U
H15C H 0.3288 0.4290 0.3511 0.043 Uiso 1 1 calc R U
C16 C 0.68358(8) 0.9671(2) 0.44853(10) 0.0303(4) Uani 1 1 d . .
C17 C 0.71336(9) 0.9074(2) 0.50777(11) 0.0386(5) Uani 1 1 d . .
H17 H 0.6958 0.8311 0.5287 0.046 Uiso 1 1 calc R U
C18 C 0.76920(9) 0.9601(3) 0.53646(13) 0.0538(7) Uani 1 1 d . .
H18 H 0.7897 0.9209 0.5777 0.065 Uiso 1 1 calc R U
C19 C 0.79488(10) 1.0684(3) 0.50552(16) 0.0635(8) Uani 1 1 d . .
H19 H 0.8332 1.1040 0.5253 0.076 Uiso 1 1 calc R U
C20 C 0.76546(11) 1.1256(3) 0.44608(16) 0.0616(8) Uani 1 1 d . .
H20 H 0.7838 1.1998 0.4246 0.074 Uiso 1 1 calc R U
C21 C 0.70927(10) 1.0763(2) 0.41702(12) 0.0445(5) Uani 1 1 d . .
H21 H 0.6887 1.1169 0.3761 0.053 Uiso 1 1 calc R U
B1 B 0.55562(8) 0.6662(2) 0.35265(9) 0.0230(4) Uani 1 1 d . .
H3N H 0.6235(9) 0.894(2) 0.3774(11) 0.028 Uiso 1 1 d . U

loop_
_atom_site_aniso_label
_atom_site_aniso_U_11
_atom_site_aniso_U_22
_atom_site_aniso_U_33
_atom_site_aniso_U_23
_atom_site_aniso_U_13
_atom_site_aniso_U_12
F1 0.0400(6) 0.0470(7) 0.0186(5) -0.0013(5) 0.0067(4) -0.0187(5)
F2 0.0196(5) 0.0538(8) 0.0371(6) -0.0175(5) -0.0013(4) 0.0061(5)
F3 0.0384(6) 0.0379(6) 0.0207(5) -0.0001(4) 0.0098(4) -0.0023(5)
F4 0.0555(7) 0.0444(7) 0.0160(5) -0.0043(5) 0.0092(5) 0.0037(6)
F5 0.0569(8) 0.0377(7) 0.0243(6) -0.0109(5) -0.0006(5) -0.0009(6)
F6 0.0372(6) 0.0316(6) 0.0330(6) -0.0073(5) 0.0012(5) -0.0051(5)
N1 0.0185(7) 0.0257(8) 0.0124(6) 0.0018(6) 0.0029(5) 0.0016(6)
N2 0.0208(7) 0.0244(8) 0.0171(7) 0.0006(6) 0.0019(5) -0.0005(6)
N3 0.0276(8) 0.0350(9) 0.0215(8) -0.0010(7) 0.0037(7) -0.0060(7)
C1 0.0204(8) 0.0238(9) 0.0149(8) 0.0006(7) 0.0015(6) 0.0026(7)
C2 0.0229(9) 0.0247(9) 0.0194(8) 0.0008(7) 0.0018(7) -0.0010(7)
C3 0.0215(8) 0.0238(9) 0.0192(8) 0.0032(7) 0.0035(7) 0.0018(7)
C4 0.0195(8) 0.0225(8) 0.0162(8) 0.0035(7) 0.0030(6) 0.0021(7)
C5 0.0223(8) 0.0240(9) 0.0162(8) 0.0039(7) 0.0044(7) 0.0032(7)
C6 0.0222(8) 0.0245(9) 0.0141(8) 0.0027(7) 0.0025(6) 0.0026(7)
C7 0.0258(9) 0.0239(9) 0.0160(8) 0.0026(7) -0.0007(7) 0.0040(7)
C8 0.0284(9) 0.0276(10) 0.0169(8) 0.0035(7) 0.0020(7) 0.0018(8)
C9 0.0385(11) 0.0328(10) 0.0147(8) 0.0026(7) 0.0044(7) 0.0078(9)
C10 0.0408(11) 0.0273(10) 0.0167(8) -0.0049(7) -0.0055(8) 0.0055(9)
C11 0.0292(9) 0.0245(9) 0.0232(9) 0.0019(7) -0.0021(7) 0.0003(8)
C12 0.0243(9) 0.0260(9) 0.0175(8) 0.0010(7) -0.0015(7) 0.0045(7)
C13 0.0224(9) 0.0268(9) 0.0185(8) 0.0011(7) -0.0025(7) 0.0018(7)
C14 0.0341(11) 0.0401(11) 0.0222(9) -0.0048(8) 0.0046(8) -0.0113(9)
C15 0.0260(9) 0.0344(10) 0.0260(9) 0.0001(8) 0.0067(7) -0.0031(8)
C16 0.0222(9) 0.0296(10) 0.0391(11) -0.0109(8) 0.0054(8) -0.0008(8)
C17 0.0278(10) 0.0417(12) 0.0433(12) -0.0105(9) -0.0016(9) 0.0042(9)
C18 0.0251(11) 0.0688(17) 0.0625(16) -0.0302(13) -0.0057(10) 0.0084(12)
C19 0.0229(11) 0.0742(19) 0.093(2) -0.0520(17) 0.0107(13) -0.0083(12)
C20 0.0422(14) 0.0532(16) 0.097(2) -0.0308(15) 0.0336(15) -0.0202(12)
C21 0.0400(12) 0.0382(12) 0.0597(14) -0.0105(11) 0.0207(11) -0.0084(10)
B1 0.0201(10) 0.0330(11) 0.0153(9) -0.0032(8) 0.0017(7) -0.0022(8)

loop_
_atom_type_symbol
_atom_type_description
_atom_type_scat_dispersion_real
_atom_type_scat_dispersion_imag
_atom_type_scat_source
C C 0.0033 0.0016 'International Tables Vol C Tables 4.2.6.8 and 6.1.1.4'
H H 0.0000 0.0000 'International Tables Vol C Tables 4.2.6.8 and 6.1.1.4'
B B 0.0013 0.0007 'International Tables Vol C Tables 4.2.6.8 and 6.1.1.4'
N N 0.0061 0.0033 'International Tables Vol C Tables 4.2.6.8 and 6.1.1.4'
F F 0.0171 0.0103 'International Tables Vol C Tables 4.2.6.8 and 6.1.1.4'
Cl Cl 0.1484 0.1585 'International Tables Vol C Tables 4.2.6.8 and 6.1.1.4'

loop_
_geom_angle_atom_site_label_1
_geom_angle_atom_site_label_2
_geom_angle_atom_site_label_3
_geom_angle
_geom_angle_site_symmetry_3
C1 N1 C4 107.18(13) .
C1 N1 B1 127.40(14) .
C4 N1 B1 125.24(13) .
C13 N2 C6 110.82(14) .
C13 N2 B1 125.55(14) .
C6 N2 B1 123.30(14) .
C13 N3 C16 126.37(16) .
C13 N3 H3N 114.6(14) .
C16 N3 H3N 116.5(14) .
N1 C1 C2 109.93(14) .
N1 C1 C1 121.96(15) 2_655
C2 C1 C1 128.05(15) 2_655
C1 C2 C3 106.93(14) .
C1 C2 C14 126.97(15) .
C3 C2 C14 126.09(16) .
C4 C3 C2 106.83(14) .
C4 C3 C15 126.88(15) .
C2 C3 C15 126.29(16) .
N1 C4 C3 109.13(14) .
N1 C4 C5 120.45(15) .
C3 C4 C5 130.41(15) .
C6 C5 C4 121.70(15) .
C6 C5 H5 119.1 .
C4 C5 H5 119.1 .
C5 C6 N2 121.07(15) .
C5 C6 C7 132.46(16) .
N2 C6 C7 106.42(14) .
C8 C7 C12 120.42(16) .
C8 C7 C6 131.30(16) .
C12 C7 C6 108.21(14) .
F3 C8 C9 120.01(15) .
F3 C8 C7 120.85(15) .
C9 C8 C7 119.12(17) .
F4 C9 C8 120.25(17) .
F4 C9 C10 119.04(16) .
C8 C9 C10 120.67(16) .
F5 C10 C11 120.33(17) .
F5 C10 C9 118.67(16) .
C11 C10 C9 120.95(16) .
F6 C11 C10 118.30(16) .
F6 C11 C12 122.26(16) .
C10 C11 C12 119.39(17) .
C11 C12 C7 119.30(16) .
C11 C12 C13 134.73(17) .
C7 C12 C13 105.78(14) .
N2 C13 N3 121.90(16) .
N2 C13 C12 108.75(15) .
N3 C13 C12 129.25(16) .
C2 C14 H14A 109.5 .
C2 C14 H14B 109.5 .
H14A C14 H14B 109.5 .
C2 C14 H14C 109.5 .
H14A C14 H14C 109.5 .
H14B C14 H14C 109.5 .
C3 C15 H15A 109.5 .
C3 C15 H15B 109.5 .
H15A C15 H15B 109.5 .
C3 C15 H15C 109.5 .
H15A C15 H15C 109.5 .
H15B C15 H15C 109.5 .
C17 C16 C21 120.75(19) .
C17 C16 N3 120.60(18) .
C21 C16 N3 118.58(18) .
C16 C17 C18 119.3(2) .
C16 C17 H17 120.3 .
C18 C17 H17 120.3 .
C19 C18 C17 120.2(2) .
C19 C18 H18 119.9 .
C17 C18 H18 119.9 .
C18 C19 C20 120.2(2) .
C18 C19 H19 119.9 .
C20 C19 H19 119.9 .
C19 C20 C21 120.6(3) .
C19 C20 H20 119.7 .
C21 C20 H20 119.7 .
C16 C21 C20 118.9(2) .
C16 C21 H21 120.6 .
C20 C21 H21 120.6 .
F1 B1 F2 109.72(15) .
F1 B1 N1 113.23(14) .
F2 B1 N1 111.29(15) .
F1 B1 N2 108.34(15) .
F2 B1 N2 107.47(13) .
N1 B1 N2 106.55(13) .

loop_
_geom_bond_atom_site_label_1
_geom_bond_atom_site_label_2
_geom_bond_distance
_geom_bond_site_symmetry_2
F1 B1 1.378(2) .
F2 B1 1.388(2) .
F3 C8 1.339(2) .
F4 C9 1.336(2) .
F5 C10 1.337(2) .
F6 C11 1.339(2) .
N1 C1 1.363(2) .
N1 C4 1.387(2) .
N1 B1 1.528(2) .
N2 C13 1.337(2) .
N2 C6 1.403(2) .
N2 B1 1.583(2) .
N3 C13 1.338(2) .
N3 C16 1.419(2) .
N3 H3N 0.81(2) .
C1 C2 1.394(2) .
C1 C1 1.477(3) 2_655
C2 C3 1.402(2) .
C2 C14 1.497(2) .
C3 C4 1.397(2) .
C3 C15 1.494(2) .
C4 C5 1.405(2) .
C5 C6 1.358(2) .
C5 H5 0.9500 .
C6 C7 1.435(2) .
C7 C8 1.386(2) .
C7 C12 1.411(2) .
C8 C9 1.374(3) .
C9 C10 1.385(3) .
C10 C11 1.375(3) .
C11 C12 1.389(2) .
C12 C13 1.457(2) .
C14 H14A 0.9800 .
C14 H14B 0.9800 .
C14 H14C 0.9800 .
C15 H15A 0.9800 .
C15 H15B 0.9800 .
C15 H15C 0.9800 .
C16 C17 1.380(3) .
C16 C21 1.383(3) .
C17 C18 1.388(3) .
C17 H17 0.9500 .
C18 C19 1.371(4) .
C18 H18 0.9500 .
C19 C20 1.372(4) .
C19 H19 0.9500 .
C20 C21 1.386(3) .
C20 H20 0.9500 .
C21 H21 0.9500 .

loop_
_geom_hbond_atom_site_label_D
_geom_hbond_atom_site_label_H
_geom_hbond_atom_site_label_A
_geom_hbond_distance_DH
_geom_hbond_distance_HA
_geom_hbond_distance_DA
_geom_hbond_angle_DHA
N3 H3N F1 0.81(2) 2.21(2) 2.8514(19) 136.3(18)

loop_
_geom_torsion_atom_site_label_1
_geom_torsion_atom_site_label_2
_geom_torsion_atom_site_label_3
_geom_torsion_atom_site_label_4
_geom_torsion
_geom_torsion_site_symmetry_1
_geom_torsion_site_symmetry_4
C4 N1 C1 C2 -0.05(18) . .
B1 N1 C1 C2 175.25(15) . .
C4 N1 C1 C1 -177.53(13) . 2_655
B1 N1 C1 C1 -2.2(2) . 2_655
N1 C1 C2 C3 -0.15(19) . .
C1 C1 C2 C3 177.14(15) 2_655 .
N1 C1 C2 C14 -179.90(16) . .
C1 C1 C2 C14 -2.6(3) 2_655 .
C1 C2 C3 C4 0.28(19) . .
C14 C2 C3 C4 -179.96(17) . .
C1 C2 C3 C15 -179.98(16) . .
C14 C2 C3 C15 -0.2(3) . .
C1 N1 C4 C3 0.23(18) . .
B1 N1 C4 C3 -175.20(15) . .
C1 N1 C4 C5 -178.74(15) . .
B1 N1 C4 C5 5.8(2) . .
C2 C3 C4 N1 -0.32(19) . .
C15 C3 C4 N1 179.95(16) . .
C2 C3 C4 C5 178.51(17) . .
C15 C3 C4 C5 -1.2(3) . .
N1 C4 C5 C6 2.3(2) . .
C3 C4 C5 C6 -176.39(17) . .
C4 C5 C6 N2 -0.4(2) . .
C4 C5 C6 C7 176.61(17) . .
C13 N2 C6 C5 177.02(15) . .
B1 N2 C6 C5 -9.3(2) . .
C13 N2 C6 C7 -0.68(18) . .
B1 N2 C6 C7 173.04(14) . .
C5 C6 C7 C8 1.0(3) . .
N2 C6 C7 C8 178.34(17) . .
C5 C6 C7 C12 -175.96(17) . .
N2 C6 C7 C12 1.37(18) . .
C12 C7 C8 F3 178.89(14) . .
C6 C7 C8 F3 2.2(3) . .
C12 C7 C8 C9 0.1(3) . .
C6 C7 C8 C9 -176.52(17) . .
F3 C8 C9 F4 1.1(3) . .
C7 C8 C9 F4 179.87(15) . .
F3 C8 C9 C10 -176.69(16) . .
C7 C8 C9 C10 2.1(3) . .
F4 C9 C10 F5 -1.2(3) . .
C8 C9 C10 F5 176.61(16) . .
F4 C9 C10 C11 -179.00(16) . .
C8 C9 C10 C11 -1.2(3) . .
F5 C10 C11 F6 -2.3(3) . .
C9 C10 C11 F6 175.47(16) . .
F5 C10 C11 C12 -179.71(15) . .
C9 C10 C11 C12 -2.0(3) . .
F6 C11 C12 C7 -173.22(15) . .
C10 C11 C12 C7 4.1(3) . .
F6 C11 C12 C13 0.9(3) . .
C10 C11 C12 C13 178.18(18) . .
C8 C7 C12 C11 -3.2(2) . .
C6 C7 C12 C11 174.12(15) . .
C8 C7 C12 C13 -178.86(15) . .
C6 C7 C12 C13 -1.50(18) . .
C6 N2 C13 N3 -177.09(15) . .
B1 N2 C13 N3 9.4(3) . .
C6 N2 C13 C12 -0.26(18) . .
B1 N2 C13 C12 -173.80(15) . .
C16 N3 C13 N2 -147.61(18) . .
C16 N3 C13 C12 36.3(3) . .
C11 C12 C13 N2 -173.53(18) . .
C7 C12 C13 N2 1.10(18) . .
C11 C12 C13 N3 3.0(3) . .
C7 C12 C13 N3 177.64(17) . .
C13 N3 C16 C17 31.4(3) . .
C13 N3 C16 C21 -151.64(19) . .
C21 C16 C17 C18 1.3(3) . .
N3 C16 C17 C18 178.19(18) . .
C16 C17 C18 C19 -1.2(3) . .
C17 C18 C19 C20 0.1(3) . .
C18 C19 C20 C21 0.9(4) . .
C17 C16 C21 C20 -0.3(3) . .
N3 C16 C21 C20 -177.27(18) . .
C19 C20 C21 C16 -0.8(3) . .
C1 N1 B1 F1 53.5(2) . .
C4 N1 B1 F1 -132.01(16) . .
C1 N1 B1 F2 -70.6(2) . .
C4 N1 B1 F2 103.85(18) . .
C1 N1 B1 N2 172.49(14) . .
C4 N1 B1 N2 -13.0(2) . .
C13 N2 B1 F1 -50.4(2) . .
C6 N2 B1 F1 136.78(15) . .
C13 N2 B1 F2 68.0(2) . .
C6 N2 B1 F2 -104.74(17) . .
C13 N2 B1 N1 -172.58(15) . .
C6 N2 B1 N1 14.6(2) . .

loop_
_platon_squeeze_void_nr
_platon_squeeze_void_average_x
_platon_squeeze_void_average_y
_platon_squeeze_void_average_z
_platon_squeeze_void_volume
_platon_squeeze_void_count_electrons
_platon_squeeze_void_content
1 0.750 -0.033 0.250 197 62 ' '
2 0.250 -0.030 0.250 197 62 ' '
3 0.750 -0.010 0.750 197 62 ' '
4 0.250 -0.006 0.750 197 62 ' '
